data_2243095
loop_
_publ_author_name
'Moon, Suk-Hee'
'Kim, Jinho'
'Park, Ki-Min'
'Kang, Youngjin'

_publ_section_title
;
 Crystal structure and Hirshfeld surface analysis of
 2,2''',6,6'''-tetramethoxy-3,2':5',3'':6'',3'''-quaterpyridine
;
_journal_issue 10
_journal_name_full 'Acta Crystallographica Section E'
_journal_page_first 1511
_journal_page_last 1514
_journal_paper_doi 10.1107/S205698901901274X
_journal_volume 75
_journal_year 2019
_chemical_formula_iupac 'C24 H22 N4 O4'
_chemical_formula_moiety 'C24 H22 N4 O4'
_chemical_formula_sum 'C24 H22 N4 O4'
_chemical_formula_weight 430.45
_chemical_name_systematic
;
2,2''',6,6'''-Tetramethoxy-3,2':5',3'':6'',3'''-quaterpyridine
;
_space_group_crystal_system monoclinic
_space_group_IT_number 14
_space_group_name_Hall '-P 2ybc'
_space_group_name_H-M_alt 'P 1 21/c 1'
_symmetry_space_group_name_Hall '-P 2ybc'
_symmetry_space_group_name_H-M 'P 1 21/c 1'
_atom_sites_solution_hydrogens geom
_atom_sites_solution_primary direct
_atom_sites_solution_secondary difmap
_audit_creation_method SHELXL-2014/7
_cell_angle_alpha 90
_cell_angle_beta 95.556(4)
_cell_angle_gamma 90
_cell_formula_units_Z 4
_cell_length_a 7.9556(6)
_cell_length_b 14.8583(11)
_cell_length_c 17.3362(12)
_cell_measurement_reflns_used 5328
_cell_measurement_temperature 223(2)
_cell_measurement_theta_max 27.84
_cell_measurement_theta_min 2.57
_cell_volume 2039.6(3)
_computing_cell_refinement
;
SAINT (Bruker, 2014)
;
_computing_data_collection
;
APEX2 (Bruker, 2014)
;
_computing_data_reduction
;
SAINT (Bruker, 2014)
;
_computing_molecular_graphics
;
DIAMOND (Brandenburg, 2010)
;
_computing_publication_material
;
SHELXTL (Sheldrick, 2008) and publCIF (Westrip, 2010)
;
_computing_structure_refinement
;
<i>SHELXL2014/7</i> (Sheldrick, 2015)
;
_computing_structure_solution
;
SHELXS97 (Sheldrick, 2008)
;
_diffrn_ambient_temperature 223(2)
_diffrn_measured_fraction_theta_full 1.000
_diffrn_measured_fraction_theta_max 0.997
_diffrn_measurement_device_type 'Bruker APEXII CCD'
_diffrn_measurement_method '\f and \w scans'
_diffrn_radiation_type MoK\a
_diffrn_radiation_wavelength 0.71073
_diffrn_reflns_av_R_equivalents 0.0299
_diffrn_reflns_av_unetI/netI 0.0290
_diffrn_reflns_limit_h_max 10
_diffrn_reflns_limit_h_min -10
_diffrn_reflns_limit_k_max 19
_diffrn_reflns_limit_k_min -17
_diffrn_reflns_limit_l_max 23
_diffrn_reflns_limit_l_min -23
_diffrn_reflns_number 19298
_diffrn_reflns_theta_full 25.242
_diffrn_reflns_theta_max 28.354
_diffrn_reflns_theta_min 1.809
_exptl_absorpt_coefficient_mu 0.098
_exptl_absorpt_correction_T_max 0.7457
_exptl_absorpt_correction_T_min 0.6727
_exptl_absorpt_correction_type multi-scan
_exptl_absorpt_process_details
;
(SADABS; Bruker, 2014)
;
_exptl_crystal_colour yellow
_exptl_crystal_density_diffrn 1.402
_exptl_crystal_description plate
_exptl_crystal_F_000 904
_exptl_crystal_size_max 0.250
_exptl_crystal_size_mid 0.240
_exptl_crystal_size_min 0.070
_refine_diff_density_max 0.521
_refine_diff_density_min -0.243
_refine_ls_extinction_method none
_refine_ls_goodness_of_fit_ref 1.041
_refine_ls_hydrogen_treatment constr
_refine_ls_matrix_type full
_refine_ls_number_parameters 289
_refine_ls_number_reflns 5090
_refine_ls_number_restraints 0
_refine_ls_restrained_S_all 1.041
_refine_ls_R_factor_all 0.0742
_refine_ls_R_factor_gt 0.0537
_refine_ls_shift/su_max 0.000
_refine_ls_shift/su_mean 0.000
_refine_ls_structure_factor_coef Fsqd
_refine_ls_weighting_details 'w=1/[\s^2^(Fo^2^)+(0.0773P)^2^+0.5757P] where P=(Fo^2^+2Fc^2^)/3'
_refine_ls_weighting_scheme calc
_refine_ls_wR_factor_gt 0.1447
_refine_ls_wR_factor_ref 0.1598
_reflns_number_gt 3739
_reflns_number_total 5090
_reflns_threshold_expression 'I > 2\s(I)'
_cod_data_source_file su5516sup1.cif
_cod_data_source_block I
_cod_database_code 2243095
_shelx_space_group_comment
;
The symmetry employed for this shelxl refinement is uniquely defined
by the following loop, which should always be used as a source of
symmetry information in preference to the above space-group names.
They are only intended as comments.
;
_shelx_estimated_absorpt_t_min 0.976
_shelx_estimated_absorpt_t_max 0.993

loop_
_space_group_symop_operation_xyz
'x, y, z'
'-x, y+1/2, -z+1/2'
'-x, -y, -z'
'x, -y-1/2, z-1/2'

loop_
_atom_site_type_symbol
_atom_site_label
_atom_site_fract_x
_atom_site_fract_y
_atom_site_fract_z
_atom_site_U_iso_or_equiv
_atom_site_adp_type
_atom_site_calc_flag
_atom_site_occupancy
O O1 0.95531(17) 0.30630(8) 0.18517(7) 0.0449(3) Uani d 1
O O2 1.11979(18) 0.05085(9) 0.06420(7) 0.0518(3) Uani d 1
O O3 0.3179(2) 0.49944(9) 0.92984(8) 0.0598(4) Uani d 1
O O4 0.34148(15) 0.25399(7) 0.77125(7) 0.0414(3) Uani d 1
N N1 1.03508(18) 0.17731(10) 0.12555(8) 0.0393(3) Uani d 1
N N2 0.8189(2) 0.15075(10) 0.37266(9) 0.0473(4) Uani d 1
N N3 0.5594(2) 0.41616(10) 0.60438(8) 0.0446(4) Uani d 1
N N4 0.33254(18) 0.37725(10) 0.84952(8) 0.0394(3) Uani d 1
C C1 0.9663(2) 0.21499(11) 0.18490(9) 0.0384(4) Uani d 1
C C2 1.0519(2) 0.08936(12) 0.12445(10) 0.0417(4) Uani d 1
C C3 1.0021(2) 0.03287(13) 0.18274(11) 0.0464(4) Uani d 1
H H3 1.0169 -0.0299 0.1812 0.056 Uiso calc 1
C C4 0.9309(2) 0.07415(11) 0.24195(10) 0.0391(4) Uani d 1
H H4 0.8953 0.0382 0.2819 0.047 Uiso calc 1
C C5 0.9084(2) 0.16701(12) 0.24608(9) 0.0385(4) Uani d 1
C C6 0.8322(2) 0.20736(12) 0.31288(9) 0.0378(4) Uani d 1
C C7 0.7761(2) 0.29583(12) 0.31670(10) 0.0426(4) Uani d 1
H H7 0.7840 0.3347 0.2744 0.051 Uiso calc 1
C C8 0.7093(2) 0.32678(12) 0.38209(10) 0.0416(4) Uani d 1
H H8 0.6730 0.3868 0.3845 0.050 Uiso calc 1
C C9 0.6954(2) 0.26934(11) 0.44454(9) 0.0362(4) Uani d 1
C C10 0.7519(2) 0.18211(13) 0.43460(10) 0.0461(4) Uani d 1
H H10 0.7420 0.1415 0.4755 0.055 Uiso calc 1
C C11 0.6163(2) 0.38702(12) 0.53909(10) 0.0454(4) Uani d 1
H H11 0.6530 0.4306 0.5052 0.055 Uiso calc 1
C C12 0.6258(2) 0.29739(11) 0.51692(9) 0.0352(3) Uani d 1
C C13 0.5675(2) 0.23564(12) 0.56830(10) 0.0443(4) Uani d 1
H H13 0.5692 0.1739 0.5567 0.053 Uiso calc 1
C C14 0.5075(2) 0.26401(12) 0.63572(10) 0.0441(4) Uani d 1
H H14 0.4672 0.2217 0.6698 0.053 Uiso calc 1
C C15 0.5059(2) 0.35488(11) 0.65387(9) 0.0350(3) Uani d 1
C C16 0.4526(2) 0.39106(11) 0.72707(9) 0.0363(4) Uani d 1
C C17 0.4828(3) 0.48144(12) 0.74535(11) 0.0464(4) Uani d 1
H H17 0.5351 0.5179 0.7103 0.056 Uiso calc 1
C C18 0.4387(3) 0.51856(13) 0.81250(12) 0.0564(5) Uani d 1
H H18 0.4592 0.5796 0.8241 0.068 Uiso calc 1
C C19 0.3625(2) 0.46282(12) 0.86309(10) 0.0455(4) Uani d 1
C C20 0.3758(2) 0.34235(11) 0.78363(9) 0.0350(4) Uani d 1
C C21 1.0326(3) 0.35294(14) 0.12610(11) 0.0546(5) Uani d 1
H H21A 1.0169 0.4172 0.1320 0.082 Uiso calc 1
H H21B 1.1524 0.3393 0.1304 0.082 Uiso calc 1
H H21C 0.9813 0.3340 0.0757 0.082 Uiso calc 1
C C22 1.1533(3) 0.10987(14) 0.00148(10) 0.0497(5) Uani d 1
H H22A 1.2017 0.0755 -0.0385 0.075 Uiso calc 1
H H22B 1.0487 0.1375 -0.0200 0.075 Uiso calc 1
H H22C 1.2321 0.1563 0.0208 0.075 Uiso calc 1
C C23 0.2306(3) 0.44212(15) 0.97894(12) 0.0624(6) Uani d 1
H H23A 0.2054 0.4753 1.0246 0.094 Uiso calc 1
H H23B 0.1261 0.4215 0.9510 0.094 Uiso calc 1
H H23C 0.3010 0.3907 0.9945 0.094 Uiso calc 1
C C24 0.2705(2) 0.20561(12) 0.83165(11) 0.0444(4) Uani d 1
H H24A 0.2518 0.1435 0.8159 0.067 Uiso calc 1
H H24B 0.3477 0.2077 0.8785 0.067 Uiso calc 1
H H24C 0.1638 0.2328 0.8415 0.067 Uiso calc 1

loop_
_atom_site_aniso_label
_atom_site_aniso_U_11
_atom_site_aniso_U_22
_atom_site_aniso_U_33
_atom_site_aniso_U_12
_atom_site_aniso_U_13
_atom_site_aniso_U_23
O1 0.0596(8) 0.0332(6) 0.0437(7) -0.0006(5) 0.0152(6) 0.0045(5)
O2 0.0633(9) 0.0451(7) 0.0486(7) 0.0003(6) 0.0136(6) -0.0066(6)
O3 0.0871(11) 0.0448(8) 0.0512(8) -0.0013(7) 0.0261(7) -0.0053(6)
O4 0.0477(7) 0.0327(6) 0.0458(7) -0.0051(5) 0.0141(5) 0.0031(5)
N1 0.0379(8) 0.0435(8) 0.0362(7) 0.0006(6) 0.0031(6) -0.0048(6)
N2 0.0558(10) 0.0450(9) 0.0424(8) 0.0017(7) 0.0119(7) 0.0060(6)
N3 0.0571(9) 0.0351(8) 0.0430(8) -0.0065(7) 0.0125(7) 0.0027(6)
N4 0.0404(8) 0.0381(8) 0.0402(7) 0.0044(6) 0.0060(6) 0.0037(6)
C1 0.0378(9) 0.0381(9) 0.0388(8) -0.0010(7) 0.0008(7) 0.0019(7)
C2 0.0391(9) 0.0436(10) 0.0422(9) -0.0023(7) 0.0028(7) -0.0034(7)
C3 0.0482(10) 0.0397(9) 0.0516(10) 0.0002(8) 0.0056(8) -0.0033(8)
C4 0.0404(9) 0.0364(9) 0.0409(9) -0.0018(7) 0.0062(7) 0.0055(7)
C5 0.0361(9) 0.0390(9) 0.0399(9) -0.0020(7) 0.0016(7) 0.0026(7)
C6 0.0319(8) 0.0440(9) 0.0371(8) -0.0014(7) 0.0021(6) 0.0030(7)
C7 0.0449(10) 0.0464(10) 0.0374(8) -0.0006(8) 0.0084(7) 0.0101(7)
C8 0.0433(10) 0.0393(9) 0.0433(9) 0.0033(7) 0.0100(7) 0.0065(7)
C9 0.0310(8) 0.0426(9) 0.0352(8) -0.0032(7) 0.0036(6) 0.0041(7)
C10 0.0547(11) 0.0435(10) 0.0412(9) 0.0031(8) 0.0111(8) 0.0085(7)
C11 0.0563(11) 0.0381(9) 0.0437(9) -0.0079(8) 0.0140(8) 0.0069(7)
C12 0.0313(8) 0.0390(9) 0.0353(8) -0.0020(6) 0.0025(6) 0.0041(6)
C13 0.0553(11) 0.0335(9) 0.0464(9) -0.0007(8) 0.0159(8) 0.0032(7)
C14 0.0549(11) 0.0367(9) 0.0429(9) 0.0002(8) 0.0158(8) 0.0076(7)
C15 0.0322(8) 0.0363(8) 0.0364(8) -0.0005(6) 0.0029(6) 0.0043(6)
C16 0.0364(8) 0.0340(8) 0.0383(8) 0.0008(7) 0.0029(7) 0.0048(6)
C17 0.0615(12) 0.0349(9) 0.0445(9) -0.0049(8) 0.0138(8) 0.0045(7)
C18 0.0851(15) 0.0332(9) 0.0532(11) -0.0053(9) 0.0175(10) -0.0028(8)
C19 0.0563(11) 0.0398(10) 0.0416(9) 0.0041(8) 0.0103(8) 0.0008(7)
C20 0.0318(8) 0.0328(8) 0.0402(8) 0.0032(6) 0.0023(6) 0.0038(6)
C21 0.0740(14) 0.0475(11) 0.0449(10) -0.0004(9) 0.0183(9) 0.0089(8)
C22 0.0585(12) 0.0524(11) 0.0399(9) -0.0001(9) 0.0129(8) -0.0029(8)
C23 0.0874(16) 0.0519(12) 0.0522(11) 0.0038(11) 0.0292(11) 0.0029(9)
C24 0.0453(10) 0.0396(9) 0.0500(10) -0.0034(8) 0.0134(8) 0.0097(7)

loop_
_atom_type_symbol
_atom_type_description
_atom_type_scat_dispersion_real
_atom_type_scat_dispersion_imag
_atom_type_scat_source
C C 0.0033 0.0016 'International Tables Vol C Tables 4.2.6.8 and 6.1.1.4'
H H 0.0000 0.0000 'International Tables Vol C Tables 4.2.6.8 and 6.1.1.4'
N N 0.0061 0.0033 'International Tables Vol C Tables 4.2.6.8 and 6.1.1.4'
O O 0.0106 0.0060 'International Tables Vol C Tables 4.2.6.8 and 6.1.1.4'

loop_
_geom_angle_atom_site_label_1
_geom_angle_atom_site_label_2
_geom_angle_atom_site_label_3
_geom_angle
C1 O1 C21 116.78(14)
C2 O2 C22 116.31(14)
C19 O3 C23 116.79(15)
C20 O4 C24 117.33(13)
C2 N1 C1 118.58(15)
C10 N2 C6 118.06(15)
C11 N3 C15 118.40(15)
C19 N4 C20 118.35(15)
N1 C1 O1 116.91(15)
N1 C1 C5 124.26(16)
O1 C1 C5 118.82(15)
N1 C2 O2 118.82(16)
N1 C2 C3 123.33(16)
O2 C2 C3 117.84(16)
C4 C3 C2 116.12(16)
C4 C3 H3 121.9
C2 C3 H3 121.9
C3 C4 C5 123.24(16)
C3 C4 H4 118.4
C5 C4 H4 118.4
C1 C5 C4 114.45(15)
C1 C5 C6 125.27(16)
C4 C5 C6 120.26(15)
N2 C6 C7 120.26(16)
N2 C6 C5 114.61(15)
C7 C6 C5 125.12(15)
C8 C7 C6 120.37(16)
C8 C7 H7 119.8
C6 C7 H7 119.8
C7 C8 C9 120.13(16)
C7 C8 H8 119.9
C9 C8 H8 119.9
C10 C9 C8 115.14(15)
C10 C9 C12 121.38(15)
C8 C9 C12 123.48(15)
N2 C10 C9 126.02(16)
N2 C10 H10 117.0
C9 C10 H10 117.0
N3 C11 C12 125.36(16)
N3 C11 H11 117.3
C12 C11 H11 117.3
C13 C12 C11 115.14(15)
C13 C12 C9 122.22(15)
C11 C12 C9 122.63(15)
C14 C13 C12 120.59(16)
C14 C13 H13 119.7
C12 C13 H13 119.7
C13 C14 C15 120.29(16)
C13 C14 H14 119.9
C15 C14 H14 119.9
N3 C15 C14 120.19(15)
N3 C15 C16 115.81(14)
C14 C15 C16 123.97(15)
C17 C16 C20 114.46(15)
C17 C16 C15 119.20(15)
C20 C16 C15 126.31(15)
C18 C17 C16 122.02(17)
C18 C17 H17 119.0
C16 C17 H17 119.0
C17 C18 C19 117.52(17)
C17 C18 H18 121.2
C19 C18 H18 121.2
N4 C19 O3 118.96(16)
N4 C19 C18 123.26(17)
O3 C19 C18 117.77(17)
N4 C20 O4 116.70(14)
N4 C20 C16 124.38(15)
O4 C20 C16 118.91(14)
O1 C21 H21A 109.5
O1 C21 H21B 109.5
H21A C21 H21B 109.5
O1 C21 H21C 109.5
H21A C21 H21C 109.5
H21B C21 H21C 109.5
O2 C22 H22A 109.5
O2 C22 H22B 109.5
H22A C22 H22B 109.5
O2 C22 H22C 109.5
H22A C22 H22C 109.5
H22B C22 H22C 109.5
O3 C23 H23A 109.5
O3 C23 H23B 109.5
H23A C23 H23B 109.5
O3 C23 H23C 109.5
H23A C23 H23C 109.5
H23B C23 H23C 109.5
O4 C24 H24A 109.5
O4 C24 H24B 109.5
H24A C24 H24B 109.5
O4 C24 H24C 109.5
H24A C24 H24C 109.5
H24B C24 H24C 109.5

loop_
_geom_bond_atom_site_label_1
_geom_bond_atom_site_label_2
_geom_bond_distance
O1 C1 1.359(2)
O1 C21 1.425(2)
O2 C2 1.349(2)
O2 C22 1.442(2)
O3 C19 1.357(2)
O3 C23 1.431(2)
O4 C20 1.3538(19)
O4 C24 1.4308(19)
N1 C2 1.314(2)
N1 C1 1.334(2)
N2 C10 1.328(2)
N2 C6 1.347(2)
N3 C11 1.331(2)
N3 C15 1.348(2)
N4 C19 1.311(2)
N4 C20 1.330(2)
C1 C5 1.393(2)
C2 C3 1.400(3)
C3 C4 1.365(2)
C3 H3 0.9400
C4 C5 1.394(2)
C4 H4 0.9400
C5 C6 1.485(2)
C6 C7 1.392(3)
C7 C8 1.377(2)
C7 H7 0.9400
C8 C9 1.391(2)
C8 H8 0.9400
C9 C10 1.388(3)
C9 C12 1.480(2)
C10 H10 0.9400
C11 C12 1.390(2)
C11 H11 0.9400
C12 C13 1.389(2)
C13 C14 1.371(2)
C13 H13 0.9400
C14 C15 1.387(2)
C14 H14 0.9400
C15 C16 1.478(2)
C16 C17 1.395(2)
C16 C20 1.405(2)
C17 C18 1.364(3)
C17 H17 0.9400
C18 C19 1.388(3)
C18 H18 0.9400
C21 H21A 0.9700
C21 H21B 0.9700
C21 H21C 0.9700
C22 H22A 0.9700
C22 H22B 0.9700
C22 H22C 0.9700
C23 H23A 0.9700
C23 H23B 0.9700
C23 H23C 0.9700
C24 H24A 0.9700
C24 H24B 0.9700
C24 H24C 0.9700

loop_
_geom_hbond_atom_site_label_D
_geom_hbond_atom_site_label_H
_geom_hbond_atom_site_label_A
_geom_hbond_site_symmetry_A
_geom_hbond_distance_DH
_geom_hbond_distance_HA
_geom_hbond_distance_DA
_geom_hbond_angle_DHA
_geom_hbond_publ_flag
C7 H7 O1 . 0.94 2.20 2.808(2) 122 y
C4 H4 N2 . 0.94 2.41 2.760(2) 102 y
C14 H14 O4 . 0.94 2.16 2.808(2) 125 y
C17 H17 N3 . 0.94 2.40 2.752(2) 102 y
C22 H22C Cg3 4_665 0.97 2.78 3.579(2) 140 y

loop_
_geom_torsion_atom_site_label_1
_geom_torsion_atom_site_label_2
_geom_torsion_atom_site_label_3
_geom_torsion_atom_site_label_4
_geom_torsion
C2 N1 C1 O1 178.19(15)
C2 N1 C1 C5 -0.8(2)
C21 O1 C1 N1 -5.8(2)
C21 O1 C1 C5 173.33(16)
C1 N1 C2 O2 179.34(15)
C1 N1 C2 C3 -0.4(3)
C22 O2 C2 N1 -6.0(2)
C22 O2 C2 C3 173.76(16)
N1 C2 C3 C4 1.0(3)
O2 C2 C3 C4 -178.75(15)
C2 C3 C4 C5 -0.4(3)
N1 C1 C5 C4 1.3(2)
O1 C1 C5 C4 -177.71(15)
N1 C1 C5 C6 179.71(15)
O1 C1 C5 C6 0.7(2)
C3 C4 C5 C1 -0.6(2)
C3 C4 C5 C6 -179.12(16)
C10 N2 C6 C7 -0.3(3)
C10 N2 C6 C5 179.94(16)
C1 C5 C6 N2 -166.43(16)
C4 C5 C6 N2 11.9(2)
C1 C5 C6 C7 13.8(3)
C4 C5 C6 C7 -167.89(17)
N2 C6 C7 C8 1.1(3)
C5 C6 C7 C8 -179.12(16)
C6 C7 C8 C9 -0.8(3)
C7 C8 C9 C10 -0.3(2)
C7 C8 C9 C12 179.71(16)
C6 N2 C10 C9 -1.0(3)
C8 C9 C10 N2 1.2(3)
C12 C9 C10 N2 -178.79(17)
C15 N3 C11 C12 0.0(3)
N3 C11 C12 C13 1.0(3)
N3 C11 C12 C9 -178.07(17)
C10 C9 C12 C13 -19.2(3)
C8 C9 C12 C13 160.80(17)
C10 C9 C12 C11 159.83(17)
C8 C9 C12 C11 -20.2(3)
C11 C12 C13 C14 -0.6(3)
C9 C12 C13 C14 178.47(17)
C12 C13 C14 C15 -0.7(3)
C11 N3 C15 C14 -1.3(3)
C11 N3 C15 C16 176.97(15)
C13 C14 C15 N3 1.7(3)
C13 C14 C15 C16 -176.46(17)
N3 C15 C16 C17 -9.1(2)
C14 C15 C16 C17 169.13(18)
N3 C15 C16 C20 172.75(15)
C14 C15 C16 C20 -9.0(3)
C20 C16 C17 C18 -0.7(3)
C15 C16 C17 C18 -179.08(18)
C16 C17 C18 C19 0.3(3)
C20 N4 C19 O3 179.54(16)
C20 N4 C19 C18 -0.7(3)
C23 O3 C19 N4 -3.8(3)
C23 O3 C19 C18 176.41(19)
C17 C18 C19 N4 0.4(3)
C17 C18 C19 O3 -179.80(19)
C19 N4 C20 O4 -179.38(15)
C19 N4 C20 C16 0.2(2)
C24 O4 C20 N4 -3.2(2)
C24 O4 C20 C16 177.18(15)
C17 C16 C20 N4 0.5(2)
C15 C16 C20 N4 178.68(15)
C17 C16 C20 O4 -179.93(15)
C15 C16 C20 O4 -1.7(2)

_cod_database_fobs_code 2243095
